data_2201581
loop_
_publ_author_name
'Quan-Zheng Zhang'
'Chuan-De Wu'
'Wen-Bin Yang'
'Ya-Qin Yu'
'Shu-Mei Chen'
'Xiao-Ping Zhan'
'Can-Zhong Lu'

_publ_section_title
;
 Diazidotetraimidazolenickel(II)
;
_journal_issue 10
_journal_name_full 'Acta Crystallographica Section E'
_journal_page_first m566
_journal_page_last m568
_journal_paper_doi 10.1107/S1600536802016884
_journal_volume 58
_journal_year 2002
_chemical_formula_iupac '[Ni (N3)2 (C3 H4 N2)4]'
_chemical_formula_moiety 'C12 H16 N14 Ni'
_chemical_formula_sum 'C12 H16 N14 Ni'
_chemical_formula_weight 415.10
_chemical_name_systematic ?
_space_group_IT_number 14
_symmetry_cell_setting monoclinic
_symmetry_space_group_name_Hall '-P 2yn'
_symmetry_space_group_name_H-M 'P 1 21/n 1'
_atom_sites_solution_hydrogens geom
_atom_sites_solution_primary direct
_atom_sites_solution_secondary difmap
_audit_creation_method SHELXL-97
_cell_angle_alpha 90.00
_cell_angle_beta 110.670(10)
_cell_angle_gamma 90.00
_cell_formula_units_Z 2
_cell_length_a 8.7870(10)
_cell_length_b 10.4640(10)
_cell_length_c 10.8660(10)
_cell_measurement_reflns_used 2860
_cell_measurement_temperature 293(2)
_cell_measurement_theta_max 25.03
_cell_measurement_theta_min 1.95
_cell_volume 934.78(17)
_computing_cell_refinement 'SMART and SAINT (Siemens, 1994)'
_computing_data_collection 'SMART (Siemens, 1996)'
_computing_data_reduction 'SMART and SAINT'
_computing_molecular_graphics 'SHELXTL (Siemens, 1994)'
_computing_publication_material SHELXL97
_computing_structure_refinement 'SHELXL97 (Sheldrick, 1997)'
_computing_structure_solution 'SHELXS97 (Sheldrick, 1997)'
_diffrn_ambient_temperature 293(2)
_diffrn_measured_fraction_theta_full 0.985
_diffrn_measured_fraction_theta_max 0.985
_diffrn_measurement_device_type 'Siemens SMART CCD'
_diffrn_measurement_method '\f and \w'
_diffrn_radiation_monochromator graphite
_diffrn_radiation_source 'fine-focus sealed tube'
_diffrn_radiation_type MoK\a
_diffrn_radiation_wavelength 0.71073
_diffrn_reflns_av_R_equivalents 0.0215
_diffrn_reflns_av_sigmaI/netI 0.0285
_diffrn_reflns_limit_h_max 8
_diffrn_reflns_limit_h_min -10
_diffrn_reflns_limit_k_max 8
_diffrn_reflns_limit_k_min -12
_diffrn_reflns_limit_l_max 12
_diffrn_reflns_limit_l_min -6
_diffrn_reflns_number 2860
_diffrn_reflns_theta_full 25.03
_diffrn_reflns_theta_max 25.03
_diffrn_reflns_theta_min 2.58
_diffrn_standards_decay_% none
_diffrn_standards_interval_count none
_diffrn_standards_interval_time none
_diffrn_standards_number none
_exptl_absorpt_coefficient_mu 1.068
_exptl_absorpt_correction_T_max 0.843
_exptl_absorpt_correction_T_min 0.706
_exptl_absorpt_correction_type empirical
_exptl_absorpt_process_details '(SADABS; Sheldrick, 1996)'
_exptl_crystal_colour blue
_exptl_crystal_density_diffrn 1.475
_exptl_crystal_density_method 'not measured'
_exptl_crystal_description prism
_exptl_crystal_F_000 428
_exptl_crystal_size_max 0.32
_exptl_crystal_size_mid 0.23
_exptl_crystal_size_min 0.16
_refine_diff_density_max 0.254
_refine_diff_density_min -0.227
_refine_ls_extinction_coef 0.010(2)
_refine_ls_extinction_expression Fc^*^=kFc[1+0.001xFc^2^\l^3^/sin(2\q)]^-1/4^
_refine_ls_extinction_method SHELXL97
_refine_ls_goodness_of_fit_ref 1.063
_refine_ls_hydrogen_treatment constr
_refine_ls_matrix_type full
_refine_ls_number_parameters 125
_refine_ls_number_reflns 1630
_refine_ls_number_restraints 0
_refine_ls_restrained_S_all 1.063
_refine_ls_R_factor_all 0.0430
_refine_ls_R_factor_gt 0.0321
_refine_ls_shift/su_max <0.001
_refine_ls_shift/su_mean 0.000
_refine_ls_structure_factor_coef Fsqd
_refine_ls_weighting_details 'calc w = 1/[\s^2^(Fo^2^)+(0.0464P)^2^+0.368P] where P = (Fo^2^+2Fc^2^)/3'
_refine_ls_weighting_scheme calc
_refine_ls_wR_factor_gt 0.0828
_refine_ls_wR_factor_ref 0.0917
_reflns_number_gt 1340
_reflns_number_total 1630
_reflns_threshold_expression I>2\s(I)
_cod_data_source_file ob6176.cif
_cod_data_source_block I
_cod_original_cell_volume 934.79(17)
_cod_original_sg_symbol_H-M 'P 21/n'
_cod_database_code 2201581
_cod_database_fobs_code 2201581

loop_
_symmetry_equiv_pos_as_xyz
'x, y, z'
'-x+1/2, y+1/2, -z+1/2'
'-x, -y, -z'
'x-1/2, -y-1/2, z-1/2'

loop_
_atom_site_label
_atom_site_fract_x
_atom_site_fract_y
_atom_site_fract_z
_atom_site_U_iso_or_equiv
_atom_site_adp_type
_atom_site_calc_flag
_atom_site_refinement_flags
_atom_site_occupancy
_atom_site_disorder_assembly
_atom_site_disorder_group
_atom_site_type_symbol
Ni1 0.0000 0.5000 0.5000 0.03846(19) Uani d S 1 . . Ni
N7 0.0973(2) 0.31533(18) 0.51691(19) 0.0448(5) Uani d . 1 . . N
N6 0.2147(3) 0.1367(2) 0.6062(2) 0.0591(6) Uani d . 1 . . N
H6B 0.2621 0.0805 0.6651 0.071 Uiso calc R 1 . . H
N5 0.2344(2) 0.5822(2) 0.5441(2) 0.0488(5) Uani d . 1 . . N
N4 0.4970(3) 0.6155(3) 0.6224(3) 0.0731(8) Uani d . 1 . . N
H4B 0.5988 0.6037 0.6657 0.088 Uiso calc R 1 . . H
N3 0.0360(3) 0.49130(19) 0.70434(19) 0.0465(5) Uani d . 1 . . N
C6 0.1673(3) 0.2523(3) 0.6276(3) 0.0540(6) Uani d . 1 . . C
H6A 0.1816 0.2848 0.7106 0.065 Uiso calc R 1 . . H
C5 0.1021(4) 0.2337(3) 0.4205(3) 0.0572(7) Uani d . 1 . . C
H5A 0.0612 0.2514 0.3309 0.069 Uiso calc R 1 . . H
N2 -0.0726(3) 0.5088(2) 0.7427(2) 0.0524(6) Uani d . 1 . . N
C4 0.3752(3) 0.5362(3) 0.6187(3) 0.0589(7) Uani d . 1 . . C
H4A 0.3891 0.4588 0.6634 0.071 Uiso calc R 1 . . H
C3 0.2697(4) 0.6958(3) 0.4980(3) 0.0689(8) Uani d . 1 . . C
H3A 0.1933 0.7506 0.4416 0.083 Uiso calc R 1 . . H
C2 0.1747(4) 0.1233(3) 0.4743(3) 0.0641(8) Uani d . 1 . . C
H2A 0.1936 0.0525 0.4300 0.077 Uiso calc R 1 . . H
C1 0.4309(4) 0.7167(4) 0.5461(4) 0.0789(10) Uani d . 1 . . C
H1A 0.4858 0.7870 0.5299 0.095 Uiso calc R 1 . . H
N1 -0.1763(4) 0.5287(3) 0.7830(3) 0.0893(10) Uani d . 1 . . N

loop_
_atom_site_aniso_label
_atom_site_aniso_U_11
_atom_site_aniso_U_22
_atom_site_aniso_U_33
_atom_site_aniso_U_12
_atom_site_aniso_U_13
_atom_site_aniso_U_23
Ni1 0.0337(3) 0.0406(3) 0.0378(3) -0.00024(17) 0.00861(18) 0.00100(17)
N7 0.0412(11) 0.0439(11) 0.0455(11) 0.0035(9) 0.0106(9) 0.0021(9)
N6 0.0580(14) 0.0527(13) 0.0646(15) 0.0143(11) 0.0194(11) 0.0144(11)
N5 0.0396(11) 0.0540(13) 0.0505(11) -0.0062(10) 0.0131(9) -0.0019(10)
N4 0.0373(12) 0.104(2) 0.0753(17) -0.0122(14) 0.0171(11) -0.0165(16)
N3 0.0432(12) 0.0543(13) 0.0399(11) -0.0003(9) 0.0121(9) -0.0003(9)
C6 0.0570(16) 0.0510(15) 0.0502(15) 0.0072(13) 0.0141(12) 0.0019(12)
C5 0.0648(17) 0.0554(16) 0.0507(14) 0.0056(14) 0.0196(13) 0.0004(13)
N2 0.0493(13) 0.0621(14) 0.0424(11) -0.0024(11) 0.0119(10) 0.0095(10)
C4 0.0435(15) 0.0750(18) 0.0558(16) -0.0006(14) 0.0146(13) -0.0024(14)
C3 0.0563(18) 0.0672(19) 0.081(2) -0.0123(15) 0.0209(15) 0.0103(16)
C2 0.075(2) 0.0515(16) 0.0716(19) 0.0115(15) 0.0336(16) -0.0034(14)
C1 0.062(2) 0.085(2) 0.093(2) -0.0260(18) 0.0323(18) -0.0063(19)
N1 0.0642(17) 0.143(3) 0.0732(18) 0.0100(17) 0.0396(15) 0.0230(17)

loop_
_atom_type_symbol
_atom_type_description
_atom_type_scat_dispersion_real
_atom_type_scat_dispersion_imag
_atom_type_scat_source
C C 0.0033 0.0016 'International Tables Vol C Tables 4.2.6.8 and 6.1.1.4'
H H 0.0000 0.0000 'International Tables Vol C Tables 4.2.6.8 and 6.1.1.4'
N N 0.0061 0.0033 'International Tables Vol C Tables 4.2.6.8 and 6.1.1.4'
Ni Ni 0.3393 1.1124 'International Tables Vol C Tables 4.2.6.8 and 6.1.1.4'

loop_
_geom_angle_atom_site_label_1
_geom_angle_atom_site_label_2
_geom_angle_atom_site_label_3
_geom_angle_site_symmetry_1
_geom_angle_site_symmetry_3
_geom_angle
_geom_angle_publ_flag
N7 Ni1 N7 3_566 . 180.0 no
N7 Ni1 N5 3_566 3_566 91.20(10) no
N7 Ni1 N5 . 3_566 88.80(10) yes
N7 Ni1 N5 3_566 . 88.80(10) no
N7 Ni1 N5 . . 91.20(10) yes
N5 Ni1 N5 3_566 . 180.0 no
N7 Ni1 N3 3_566 3_566 87.90(10) no
N7 Ni1 N3 . 3_566 92.10(10) yes
N5 Ni1 N3 3_566 3_566 90.40(10) no
N5 Ni1 N3 . 3_566 89.60(10) yes
N7 Ni1 N3 3_566 . 92.10(10) no
N7 Ni1 N3 . . 87.90(10) yes
N5 Ni1 N3 3_566 . 89.60(10) no
N5 Ni1 N3 . . 90.40(10) yes
N3 Ni1 N3 3_566 . 180.0 no
C6 N7 C5 . . 104.8(2) no
C6 N7 Ni1 . . 125.89(17) no
C5 N7 Ni1 . . 129.26(17) no
C6 N6 C2 . . 107.4(2) no
C6 N6 H6B . . 126.3 no
C2 N6 H6B . . 126.3 no
C4 N5 C3 . . 105.0(2) no
C4 N5 Ni1 . . 128.35(19) no
C3 N5 Ni1 . . 126.65(18) no
C1 N4 C4 . . 107.6(3) no
C1 N4 H4B . . 126.2 no
C4 N4 H4B . . 126.2 no
N2 N3 Ni1 . . 121.28(17) yes
N7 C6 N6 . . 111.7(2) no
N7 C6 H6A . . 124.1 no
N6 C6 H6A . . 124.1 no
C2 C5 N7 . . 110.0(2) no
C2 C5 H5A . . 125.0 no
N7 C5 H5A . . 125.0 no
N1 N2 N3 . . 177.9(3) yes
N5 C4 N4 . . 111.2(3) no
N5 C4 H4A . . 124.4 no
N4 C4 H4A . . 124.4 no
C1 C3 N5 . . 110.1(3) no
C1 C3 H3A . . 124.9 no
N5 C3 H3A . . 124.9 no
C5 C2 N6 . . 106.0(2) no
C5 C2 H2A . . 127.0 no
N6 C2 H2A . . 127.0 no
N4 C1 C3 . . 106.2(3) no
N4 C1 H1A . . 126.9 no
C3 C1 H1A . . 126.9 no

loop_
_geom_bond_atom_site_label_1
_geom_bond_atom_site_label_2
_geom_bond_site_symmetry_2
_geom_bond_distance
_geom_bond_publ_flag
Ni1 N7 3_566 2.095(2) no
Ni1 N7 . 2.095(2) yes
Ni1 N5 3_566 2.124(2) no
Ni1 N5 . 2.124(2) yes
Ni1 N3 3_566 2.131(2) no
Ni1 N3 . 2.131(2) yes
N7 C6 . 1.318(3) no
N7 C5 . 1.364(3) no
N6 C6 . 1.326(3) no
N6 C2 . 1.357(3) no
N6 H6B . 0.8600 no
N5 C4 . 1.308(3) no
N5 C3 . 1.368(3) no
N4 C1 . 1.343(4) no
N4 C4 . 1.344(4) no
N4 H4B . 0.8600 no
N3 N2 . 1.183(3) yes
C6 H6A . 0.9300 no
C5 C2 . 1.349(4) no
C5 H5A . 0.9300 no
N2 N1 . 1.160(3) yes
C4 H4A . 0.9300 no
C3 C1 . 1.343(4) no
C3 H3A . 0.9300 no
C2 H2A . 0.9300 no
C1 H1A . 0.9300 no

loop_
_geom_hbond_atom_site_label_D
_geom_hbond_atom_site_label_H
_geom_hbond_atom_site_label_A
_geom_hbond_site_symmetry_A
_geom_hbond_distance_DH
_geom_hbond_distance_HA
_geom_hbond_distance_DA
_geom_hbond_angle_DHA
N6 H6B N3 2_546 0.86 2.06 2.858(3) 153
N4 H4B N1 1_655 0.86 2.09 2.929(4) 165
